data_7712960
loop_
_publ_author_name
'Penki, Venkata Sai Sashankh'
'Chang, Yu-Lun'
'Chen, Hsing-Yin'
'Chu, Yu-Ting'
'Kuo, Yu-Ting'
'Dorairaj, Dorothy Priyanka Priyanka'
'Sudewi, Sri'
'Ding, Shangwu'
'Hsu, Sodio C. N.'

_publ_section_title
;
 Denticity Governs on the Formation of \b-Thioketiminato Tri-Copper(I) and
 Mono-Copper(I) Complexes
;
_journal_name_full 'Dalton Transactions'
_journal_paper_doi 10.1039/D3DT00474K
_journal_year 2023
_chemical_formula_moiety 'C11 H13 Cu N2 S'
_chemical_formula_sum 'C11 H13 Cu N2 S'
_chemical_formula_weight 268.83
_space_group_crystal_system triclinic
_space_group_IT_number 2
_space_group_name_Hall '-P 1'
_space_group_name_H-M_alt 'P -1'
_atom_sites_solution_hydrogens geom
_atom_sites_solution_primary dual
_audit_creation_date 2019-12-21
_audit_creation_method
;
Olex2 1.3-ac4
(compiled 2019.04.23 svn.r3594 for Rigaku Oxford Diffraction, GUI svn.r5739)
;
_audit_update_record
;
2022-06-08 deposited with the CCDC.	2023-05-05 downloaded from the CCDC.
;
_cell_angle_alpha 102.817(3)
_cell_angle_beta 98.971(3)
_cell_angle_gamma 107.163(4)
_cell_formula_units_Z 2
_cell_length_a 7.5980(3)
_cell_length_b 7.7676(3)
_cell_length_c 10.3763(4)
_cell_measurement_reflns_used 4519
_cell_measurement_temperature 113(2)
_cell_measurement_theta_max 26.9780
_cell_measurement_theta_min 2.0680
_cell_volume 554.20(4)
_computing_cell_refinement 'CrysAlisPro 1.171.41.36a (Rigaku OD, 2019)'
_computing_data_collection 'CrysAlisPro 1.171.41.36a (Rigaku OD, 2019)'
_computing_data_reduction 'CrysAlisPro 1.171.41.36a (Rigaku OD, 2019)'
_computing_molecular_graphics 'Olex2 (Dolomanov et al., 2009)'
_computing_publication_material 'Olex2 (Dolomanov et al., 2009)'
_computing_structure_refinement 'ShelXL (Sheldrick, 2015)'
_computing_structure_solution 'ShelXT (Sheldrick, 2015)'
_diffrn_ambient_temperature 113(2)
_diffrn_detector 'Hybrid Pixel Array Detector'
_diffrn_detector_area_resol_mean 10.0000
_diffrn_measured_fraction_theta_full 0.998
_diffrn_measured_fraction_theta_max 0.940
_diffrn_measurement_details
;
List of Runs (angles in degrees, time in seconds):

  # Type    Start    End  Width  t~exp~   \w     \q     \k     \f   Frames
#--------------------------------------------------------------------------
  1  \w    -17.00  82.00   0.50    2.86    --   10.60  82.00   0.00  198
  2  \w    -13.00  64.00   0.50    2.86    --   10.60  82.00  60.00  154
  3  \w    -13.00 100.00   0.50    2.86    --   10.60  82.00 150.00  226
  4  \w    -60.00  21.00   0.50    2.86    --   10.60 -82.00 -90.00  162
  5  \w    -12.00  21.00   0.50    2.86    --   10.60  82.00 -60.00   66
  6  \w     72.00  98.00   0.50    2.86    --   10.60  82.00 -60.00   52
  7  \w      6.00  36.00   0.50    2.86    --   10.60  82.00-180.00   60
  8  \w     48.00  93.00   0.50    2.86    --   10.60  82.00-180.00   90
  9  \w     -6.00  43.00   0.50    2.86    --   10.60  77.00-120.00   98
 10  \w     70.00  96.00   0.50    2.86    --   10.60  77.00-120.00   52
 11  \w     -7.00  77.00   0.50    2.86    --  -10.90  82.00  90.00  168
;
_diffrn_measurement_device 'four-circle diffractometer'
_diffrn_measurement_device_type 'XtaLAB Pro II AFC12 (RINC): Kappa single'
_diffrn_measurement_method '\w scans'
_diffrn_orient_matrix_type 'CrysAlisPro convention (1999,Acta A55,543-557)'
_diffrn_orient_matrix_UB_11 -0.0432065000
_diffrn_orient_matrix_UB_12 -0.0516131000
_diffrn_orient_matrix_UB_13 -0.0690275000
_diffrn_orient_matrix_UB_21 -0.0264355000
_diffrn_orient_matrix_UB_22 -0.0844365000
_diffrn_orient_matrix_UB_23 0.0192271000
_diffrn_orient_matrix_UB_31 -0.0869019000
_diffrn_orient_matrix_UB_32 0.0118584000
_diffrn_orient_matrix_UB_33 0.0086199000
_diffrn_radiation_monochromator mirror
_diffrn_radiation_probe x-ray
_diffrn_radiation_type 'Mo K\a'
_diffrn_radiation_wavelength 0.71073
_diffrn_reflns_av_R_equivalents 0.0574
_diffrn_reflns_av_unetI/netI 0.0532
_diffrn_reflns_Laue_measured_fraction_full 0.998
_diffrn_reflns_Laue_measured_fraction_max 0.940
_diffrn_reflns_limit_h_max 9
_diffrn_reflns_limit_h_min -7
_diffrn_reflns_limit_k_max 9
_diffrn_reflns_limit_k_min -9
_diffrn_reflns_limit_l_max 13
_diffrn_reflns_limit_l_min -13
_diffrn_reflns_number 6328
_diffrn_reflns_point_group_measured_fraction_full 0.998
_diffrn_reflns_point_group_measured_fraction_max 0.940
_diffrn_reflns_theta_full 25.242
_diffrn_reflns_theta_max 26.994
_diffrn_reflns_theta_min 2.072
_diffrn_source 'micro-focus sealed X-ray tube'
_diffrn_source_type 'Rigaku (Mo) X-ray Source'
_exptl_absorpt_coefficient_mu 2.124
_exptl_absorpt_correction_T_max 1.00000
_exptl_absorpt_correction_T_min 0.18809
_exptl_absorpt_correction_type multi-scan
_exptl_absorpt_process_details
;
CrysAlisPro 1.171.41.36a (Rigaku Oxford Diffraction, 2019)
Empirical absorption correction using spherical harmonics,
 implemented in SCALE3 ABSPACK scaling algorithm.
;
_exptl_crystal_colour 'clear light orange'
_exptl_crystal_colour_lustre clear
_exptl_crystal_colour_modifier light
_exptl_crystal_colour_primary orange
_exptl_crystal_density_diffrn 1.611
_exptl_crystal_description block
_exptl_crystal_F_000 276
_exptl_crystal_size_max 0.25
_exptl_crystal_size_mid 0.2
_exptl_crystal_size_min 0.2
_refine_diff_density_max 0.511
_refine_diff_density_min -0.744
_refine_diff_density_rms 0.097
_refine_ls_extinction_method none
_refine_ls_goodness_of_fit_ref 1.144
_refine_ls_hydrogen_treatment constr
_refine_ls_matrix_type full
_refine_ls_number_parameters 138
_refine_ls_number_reflns 2274
_refine_ls_number_restraints 0
_refine_ls_restrained_S_all 1.144
_refine_ls_R_factor_all 0.0417
_refine_ls_R_factor_gt 0.0355
_refine_ls_shift/su_max 0.001
_refine_ls_shift/su_mean 0.000
_refine_ls_structure_factor_coef Fsqd
_refine_ls_weighting_details 'w=1/[\s^2^(Fo^2^)+(0.0370P)^2^] where P=(Fo^2^+2Fc^2^)/3'
_refine_ls_weighting_scheme calc
_refine_ls_wR_factor_gt 0.0841
_refine_ls_wR_factor_ref 0.0863
_reflns_Friedel_coverage 0.000
_reflns_number_gt 1950
_reflns_number_total 2274
_reflns_threshold_expression 'I > 2\s(I)'
_cod_data_source_file d3dt00474k2.cif
_cod_data_source_block L3Cu
_cod_database_code 7712960
_shelx_shelxl_version_number 2018/3
_chemical_oxdiff_formula 'C11 H33 N2 S1 Cu1'
_shelx_space_group_comment
;
The symmetry employed for this shelxl refinement is uniquely defined
by the following loop, which should always be used as a source of
symmetry information in preference to the above space-group names.
They are only intended as comments.
;
_shelx_estimated_absorpt_t_max 0.676
_shelx_estimated_absorpt_t_min 0.619
_diffrn_oxdiff_digest_frames
;
010731e2229f5672ac50175d2120bc3f1000025c7cf
;
_reflns_odcompleteness_completeness 98.55
_reflns_odcompleteness_iscentric 1
_reflns_odcompleteness_theta 26.32
_olex2_refinement_description
;
1. Fixed Uiso
 At 1.2 times of:
  All C(H) groups, All C(H,H) groups
 At 1.5 times of:
  All C(H,H,H) groups
2.a Secondary CH2 refined with riding coordinates:
 C6(H6A,H6B)
2.b Aromatic/amide H refined with riding coordinates:
 C3(H3), C8(H8), C9(H9), C10(H10), C11(H11)
2.c Idealised Me refined as rotating group:
 C1(H1A,H1B,H1C), C5(H5A,H5B,H5C)
;
_olex2_submission_special_instructions 'No special instructions were received'
_oxdiff_exptl_absorpt_empirical_details
;
Empirical correction (ABSPACK) includes:
- Absorption correction using spherical harmonics
- Frame scaling
;
_oxdiff_exptl_absorpt_empirical_full_max 2.819
_oxdiff_exptl_absorpt_empirical_full_min 0.444

loop_
_space_group_symop_operation_xyz
'x, y, z'
'-x, -y, -z'

loop_
_atom_site_label
_atom_site_type_symbol
_atom_site_fract_x
_atom_site_fract_y
_atom_site_fract_z
_atom_site_U_iso_or_equiv
_atom_site_adp_type
_atom_site_occupancy
_atom_site_site_symmetry_order
_atom_site_calc_flag
_atom_site_refinement_flags_posn
_atom_site_refinement_flags_adp
_atom_site_refinement_flags_occupancy
_atom_site_disorder_assembly
_atom_site_disorder_group
Cu1 Cu 0.82309(4) 0.72155(4) 0.57603(3) 0.01851(13) Uani 1 1 d . . . . .
S1 S 0.81745(10) 0.90054(8) 0.76120(6) 0.02076(18) Uani 1 1 d . . . . .
N1 N 0.7044(3) 0.4602(3) 0.58640(19) 0.0165(5) Uani 1 1 d . . . . .
N2 N 0.8374(3) 0.5974(3) 0.39405(19) 0.0187(5) Uani 1 1 d . . . . .
C1 C 0.5348(4) 0.2099(3) 0.6760(2) 0.0224(6) Uani 1 1 d . . . . .
H1A H 0.482031 0.202382 0.755761 0.034 Uiso 1 1 calc GR . . . .
H1B H 0.626451 0.143728 0.673175 0.034 Uiso 1 1 calc GR . . . .
H1C H 0.432335 0.151557 0.593216 0.034 Uiso 1 1 calc GR . . . .
C2 C 0.6324(4) 0.4120(3) 0.6850(2) 0.0173(6) Uani 1 1 d . . . . .
C3 C 0.6434(4) 0.5527(3) 0.8075(2) 0.0205(6) Uani 1 1 d . . . . .
H3 H 0.593004 0.500033 0.873841 0.025 Uiso 1 1 calc R . . . .
C4 C 0.7102(4) 0.7423(4) 0.8468(2) 0.0182(6) Uani 1 1 d . . . . .
C5 C 0.6912(4) 0.8437(4) 0.9830(3) 0.0252(6) Uani 1 1 d . . . . .
H5A H 0.622049 0.751969 1.024825 0.038 Uiso 1 1 calc GR . . . .
H5B H 0.621594 0.929085 0.970262 0.038 Uiso 1 1 calc GR . . . .
H5C H 0.817584 0.916073 1.042247 0.038 Uiso 1 1 calc GR . . . .
C6 C 0.6889(4) 0.3181(3) 0.4633(2) 0.0165(5) Uani 1 1 d . . . . .
H6A H 0.553778 0.241376 0.422293 0.020 Uiso 1 1 calc R . . . .
H6B H 0.756473 0.233718 0.486303 0.020 Uiso 1 1 calc R . . . .
C7 C 0.7729(3) 0.4092(3) 0.3619(2) 0.0183(6) Uani 1 1 d . . . . .
C8 C 0.7766(4) 0.2972(4) 0.2384(2) 0.0217(6) Uani 1 1 d . . . . .
H8 H 0.732514 0.164288 0.219427 0.026 Uiso 1 1 calc R . . . .
C9 C 0.8450(4) 0.3811(4) 0.1435(3) 0.0265(7) Uani 1 1 d . . . . .
H9 H 0.848182 0.306909 0.058292 0.032 Uiso 1 1 calc R . . . .
C10 C 0.9087(4) 0.5745(4) 0.1747(3) 0.0268(7) Uani 1 1 d . . . . .
H10 H 0.954894 0.635429 0.110665 0.032 Uiso 1 1 calc R . . . .
C11 C 0.9045(4) 0.6777(4) 0.2988(3) 0.0233(6) Uani 1 1 d . . . . .
H11 H 0.950189 0.810823 0.319630 0.028 Uiso 1 1 calc R . . . .

loop_
_atom_site_aniso_label
_atom_site_aniso_U_11
_atom_site_aniso_U_22
_atom_site_aniso_U_33
_atom_site_aniso_U_23
_atom_site_aniso_U_13
_atom_site_aniso_U_12
Cu1 0.0202(2) 0.0120(2) 0.01852(19) 0.00159(13) 0.00245(14) 0.00176(14)
S1 0.0246(4) 0.0109(3) 0.0212(3) 0.0011(2) 0.0015(3) 0.0026(3)
N1 0.0182(12) 0.0115(11) 0.0163(10) 0.0010(8) 0.0020(9) 0.0032(9)
N2 0.0178(12) 0.0163(11) 0.0203(11) 0.0066(9) 0.0025(9) 0.0034(9)
C1 0.0279(17) 0.0164(14) 0.0233(13) 0.0075(11) 0.0080(12) 0.0060(12)
C2 0.0163(14) 0.0130(13) 0.0211(13) 0.0056(10) 0.0022(11) 0.0038(10)
C3 0.0203(15) 0.0230(15) 0.0163(12) 0.0045(11) 0.0054(11) 0.0049(11)
C4 0.0152(14) 0.0183(13) 0.0177(12) 0.0005(10) 0.0011(10) 0.0058(10)
C5 0.0271(17) 0.0200(15) 0.0225(13) -0.0012(11) 0.0035(12) 0.0059(12)
C6 0.0193(15) 0.0088(12) 0.0181(12) 0.0014(9) 0.0035(10) 0.0025(10)
C7 0.0107(14) 0.0224(14) 0.0178(12) 0.0029(10) -0.0016(10) 0.0045(11)
C8 0.0202(15) 0.0153(14) 0.0222(13) -0.0025(10) 0.0016(11) 0.0028(11)
C9 0.0265(17) 0.0328(17) 0.0192(13) 0.0034(12) 0.0071(12) 0.0106(13)
C10 0.0269(17) 0.0308(16) 0.0244(14) 0.0127(12) 0.0098(12) 0.0068(13)
C11 0.0229(16) 0.0201(15) 0.0257(14) 0.0086(11) 0.0054(12) 0.0045(12)

loop_
_atom_type_symbol
_atom_type_description
_atom_type_scat_dispersion_real
_atom_type_scat_dispersion_imag
_atom_type_scat_source
C C 0.0033 0.0016 'International Tables Vol C Tables 4.2.6.8 and 6.1.1.4'
H H 0.0000 0.0000 'International Tables Vol C Tables 4.2.6.8 and 6.1.1.4'
Cu Cu 0.3201 1.2651 'International Tables Vol C Tables 4.2.6.8 and 6.1.1.4'
N N 0.0061 0.0033 'International Tables Vol C Tables 4.2.6.8 and 6.1.1.4'
S S 0.1246 0.1234 'International Tables Vol C Tables 4.2.6.8 and 6.1.1.4'

loop_
_geom_angle_atom_site_label_1
_geom_angle_atom_site_label_2
_geom_angle_atom_site_label_3
_geom_angle
_geom_angle_site_symmetry_1
_geom_angle_site_symmetry_3
_geom_angle_publ_flag
N1 Cu1 S1 105.45(6) . . ?
N2 Cu1 S1 169.62(6) . . ?
N2 Cu1 N1 84.57(8) . . ?
C4 S1 Cu1 103.22(9) . . ?
C2 N1 Cu1 126.63(16) . . ?
C2 N1 C6 120.55(19) . . ?
C6 N1 Cu1 112.63(14) . . ?
C7 N2 Cu1 114.10(16) . . ?
C7 N2 C11 117.4(2) . . ?
C11 N2 Cu1 128.46(18) . . ?
N1 C2 C1 121.4(2) . . ?
N1 C2 C3 121.2(2) . . ?
C3 C2 C1 117.5(2) . . ?
C4 C3 C2 133.5(2) . . ?
C3 C4 S1 129.9(2) . . ?
C3 C4 C5 118.6(2) . . ?
C5 C4 S1 111.51(19) . . ?
N1 C6 C7 110.52(18) . . ?
N2 C7 C6 118.1(2) . . ?
N2 C7 C8 122.3(2) . . ?
C8 C7 C6 119.6(2) . . ?
C9 C8 C7 119.4(2) . . ?
C10 C9 C8 118.8(2) . . ?
C11 C10 C9 119.3(2) . . ?
N2 C11 C10 122.8(2) . . ?

loop_
_geom_bond_atom_site_label_1
_geom_bond_atom_site_label_2
_geom_bond_distance
_geom_bond_site_symmetry_2
_geom_bond_publ_flag
Cu1 S1 2.1218(7) . ?
Cu1 N1 1.9985(19) . ?
Cu1 N2 1.9558(19) . ?
S1 C4 1.756(3) . ?
N1 C2 1.308(3) . ?
N1 C6 1.454(3) . ?
N2 C7 1.341(3) . ?
N2 C11 1.367(3) . ?
C1 C2 1.499(3) . ?
C2 C3 1.454(3) . ?
C3 C4 1.350(3) . ?
C4 C5 1.508(3) . ?
C6 C7 1.513(3) . ?
C7 C8 1.389(3) . ?
C8 C9 1.382(4) . ?
C9 C10 1.379(4) . ?
C10 C11 1.368(3) . ?
